data_9014145
loop_
_publ_author_name
'Havighurst, R.'

_publ_section_title
;
 Parameters in crystal structure. The mercurouos halides
 _cod_database_code 1011077
;
_journal_name_full 'Journal of the American Chemical Society'
_journal_page_first 2113
_journal_page_last 2131
_journal_paper_doi 10.1021/ja01419a016
_journal_volume 48
_journal_year 1926
_chemical_formula_sum 'Br Hg'
_chemical_name_mineral Kuzminite
_space_group_IT_number 136
_symmetry_space_group_name_Hall '-P 4n 2n'
_symmetry_space_group_name_H-M 'P 42/m n m'
_cell_angle_alpha 90
_cell_angle_beta 90
_cell_angle_gamma 90
_cell_length_a 4.66
_cell_length_b 4.66
_cell_length_c 11.12
_cell_formula_units_Z 4
_cell_volume 241.477
_database_code_amcsd 0017975
_exptl_crystal_density_diffrn 7.715
_cod_duplicate_entry 1011077
_cod_original_formula_sum 'Hg Br'
_cod_database_code 9014145

loop_
_space_group_symop_operation_xyz
x,y,z
-y,-x,z
y,x,-z
1/2+y,1/2-x,1/2-z
1/2-y,1/2+x,1/2+z
1/2+x,1/2-y,1/2+z
1/2-x,1/2+y,1/2-z
x,y,-z
-x,-y,z
y,x,z
-y,-x,-z
1/2-y,1/2+x,1/2-z
1/2+y,1/2-x,1/2+z
1/2-x,1/2+y,1/2+z
1/2+x,1/2-y,1/2-z
-x,-y,-z

loop_
_atom_site_label
_atom_site_fract_x
_atom_site_fract_y
_atom_site_fract_z
Hg1 0.00000 0.00000 0.11600
Br1 0.00000 0.00000 0.34700

loop_
_cod_related_entry_id
_cod_related_entry_database
_cod_related_entry_code
1 AMCSD 0017975
